data_4324730
loop_
_publ_author_name
'Derk Wandner'
'Pascal Link'
'Oliver Heyer'
'John Mydosh'
'Mahmoud A. Ahmida'
'Mohsen M. Abd-Elmeguid'
'Manfred Speldrich'
'Heiko Lueken'
'Uwe Ruschewitz'

_publ_section_title
;
 Correction to Structural Phase Transitions in EuC2
;
_journal_name_full 'Inorganic Chemistry'
_journal_page_first 2703
_journal_page_last 2703
_journal_paper_doi 10.1021/ic200013z
_journal_volume 50
_journal_year 2011
_chemical_formula_sum 'C2 Eu'
_chemical_formula_weight 175.98
_space_group_IT_number 15
_symmetry_cell_setting monoclinic
_symmetry_space_group_name_Hall '-C 2yc'
_symmetry_space_group_name_H-M 'C 1 2/c 1'
_audit_author_name EuC2_298
_audit_creation_date 2010-11-19T14:31
_audit_creation_method 'from EXP file using GSAS2CIF'
_audit_update_record ' 2010-11-19T14:31  Initial CIF as created by GSAS2CIF'
_cell_angle_alpha 90.0
_cell_angle_beta 106.9183(16)
_cell_angle_gamma 90.0
_cell_formula_units_Z 4
_cell_length_a 7.00746(20)
_cell_length_b 4.40984(13)
_cell_length_c 7.59103(22)
_cell_measurement_temperature 298
_cell_volume 224.424(11)
_computing_structure_refinement GSAS
_diffrn_ambient_temperature 298
_diffrn_radiation_polarisn_ratio 0.95
_diffrn_radiation_probe x-ray
_diffrn_radiation_wavelength 0.499604
_exptl_absorpt_correction_T_max 1.00000
_exptl_absorpt_correction_T_min 1.00000
_exptl_absorpt_process_details
;   GSAS Absorption/surface roughness correction: function number 0
 No correction is applied.
;
_pd_block_id 2010-11-19T14:31|EUC2_298|EuC2_298|B2_(Hasylab)
_pd_calc_method 'Rietveld Refinement'
_pd_phase_name EuC2
_pd_proc_info_datetime 2010-11-19T14:31:14
_pd_proc_ls_background_function
;   GSAS Background function number 7 with 20 terms.
 Linear interpolation
      1:    10285.3     2:    12534.8     3:    8883.55     4:    5980.21    
      5:    7515.49     6:    6503.58     7:    8289.59     8:    5454.85    
      9:    4696.41    10:    5911.57    11:    5528.51    12:    4981.03    
     13:    4133.32    14:    4068.63    15:    4134.37    16:    3904.88    
     17:    3823.51    18:    3356.02    19:    3181.04    20:    3237.14    
;
_pd_proc_ls_peak_cutoff 0.00100
_pd_proc_ls_profile_function
;
 CW Profile function number 3 with  19 terms
 Pseudovoigt profile coefficients as parameterized in
 P. Thompson, D.E. Cox & J.B. Hastings (1987). J. Appl. Cryst.,20,79-83.
 Asymmetry correction of L.W. Finger, D.E. Cox & A. P. Jephcoat (1994).
 J. Appl. Cryst.,27,892-900.
 Peak tails are ignored  where the intensity is below 0.0010 times the peak
   Aniso. broadening axis   0.0   1.0   0.0
;
_pd_proc_ls_prof_R_factor 0.0513
_pd_proc_ls_prof_wR_expected 0.0110
_pd_proc_ls_prof_wR_factor 0.0644
_refine_ls_goodness_of_fit_all 5.86
_refine_ls_matrix_type full
_refine_ls_number_parameters 32
_refine_ls_number_restraints 1
_refine_ls_R_Fsqd_factor 0.09389
_refine_ls_shift/su_max 0.05
_refine_ls_shift/su_mean 0.01
_reflns_d_resolution_high 0.830
_reflns_d_resolution_low 3.684
_reflns_limit_h_max 8
_reflns_limit_h_min 0
_reflns_limit_k_max 5
_reflns_limit_k_min 0
_reflns_limit_l_max 8
_reflns_limit_l_min -9
_reflns_number_total 204
_cod_data_source_file ic200013z_si_001.cif
_cod_data_source_block EUC2_298_publ
_cod_depositor_comments
;
The following automatic conversions were performed:

'_geom_bond_publ_flag' value 'N' changed to 'n' according to the
built-in table from CIF Core dictionary named 'cif_core.dic' version
2.4.1 from 2010-06-29 (26 times).

'_geom_angle_publ_flag' value 'N'
changed to 'n' according to the built-in table from CIF Core
dictionary named 'cif_core.dic' version 2.4.1 from 2010-06-29 (38
times).

Automatic conversion script
Id: cif_fix_values 1715 2011-07-08 13:25:40Z adriana 
;
_cod_original_cell_volume 224.424(15)
_cod_original_sg_symbol_H-M 'C 2/c'
_cod_database_code 4324730
_gsas_exptl_extinct_corr_t_min 1.00000
_gsas_exptl_extinct_corr_t_max 1.00000

loop_
_symmetry_equiv_pos_site_id
_symmetry_equiv_pos_as_xyz
1 +x,+y,+z
2 -x,+y,-z+1/2
-1 -x,-y,-z
-2 +x,-y,+z+1/2
101 +x+1/2,+y+1/2,+z
102 -x+1/2,+y+1/2,-z+1/2
-101 -x+1/2,-y+1/2,-z
-102 +x+1/2,-y+1/2,+z+1/2

loop_
_atom_site_type_symbol
_atom_site_label
_atom_site_fract_x
_atom_site_fract_y
_atom_site_fract_z
_atom_site_occupancy
_atom_site_thermal_displace_type
_atom_site_U_iso_or_equiv
_atom_site_symmetry_multiplicity
Eu Eu 0.0 0.18282(19) 0.25 1.0 Uiso 0.01097 4
C C 0.2826(13) 0.1507(14) 0.0541(9) 1.0 Uiso 0.01097 8

loop_
_atom_type_symbol
_atom_type_number_in_cell
_atom_type_scat_dispersion_real
_atom_type_scat_dispersion_imag
_atom_type_scat_Cromer_Mann_a1
_atom_type_scat_Cromer_Mann_a2
_atom_type_scat_Cromer_Mann_a3
_atom_type_scat_Cromer_Mann_a4
_atom_type_scat_Cromer_Mann_b1
_atom_type_scat_Cromer_Mann_b2
_atom_type_scat_Cromer_Mann_b3
_atom_type_scat_Cromer_Mann_b4
_atom_type_scat_Cromer_Mann_c
_atom_type_scat_source
Eu 4.0 -7.718 11.276 24.6274 2.38790 19.0886 0.19420 13.7603 13.7546 2.92270 123.174 2.57450 International_Tables_Vol_C
C 8.0 0.017 0.009 2.31000 20.8439 1.02000 10.2075 1.58860 0.56870 0.86500 51.6512 0.21560 International_Tables_Vol_C

loop_
_geom_angle_atom_site_label_1
_geom_angle_atom_site_label_2
_geom_angle_atom_site_label_3
_geom_angle
_geom_angle_site_symmetry_1
_geom_angle_site_symmetry_3
_geom_angle_publ_flag
C Eu C 174.21(26) 1_555 2_555 n
C Eu C 88.67(26) 1_555 -1_555 n
C Eu C 88.45(21) 1_555 -2_446 n
C Eu C 91.91(26) 1_555 101_445 n
C Eu C 96.74(16) 1_555 101_455 n
C Eu C 83.48(15) 1_555 102_545 n
C Eu C 87.64(25) 1_555 102_555 n
C Eu C 88.45(21) 2_555 -1_555 n
C Eu C 88.67(26) 2_555 -2_446 n
C Eu C 83.48(15) 2_555 101_445 n
C Eu C 87.64(25) 2_555 101_455 n
C Eu C 91.91(26) 2_555 102_545 n
C Eu C 96.74(16) 2_555 102_555 n
C Eu C 120.38(11) -1_555 -2_446 n
C Eu C 23.36(4) -1_555 101_445 n
C Eu C 79.06(24) -1_555 101_455 n
C Eu C 97.35(8) -1_555 102_545 n
C Eu C 160.10(16) -1_555 102_555 n
C Eu C 97.35(8) -2_446 101_445 n
C Eu C 160.10(16) -2_446 101_455 n
C Eu C 23.36(4) -2_446 102_545 n
C Eu C 79.06(24) -2_446 102_555 n
C Eu C 101.64(24) 101_445 101_455 n
C Eu C 74.75(12) 101_445 102_545 n
C Eu C 176.39(17) 101_445 102_555 n
C Eu C 176.39(17) 101_455 102_545 n
C Eu C 82.0(4) 101_455 102_555 n
C Eu C 101.64(24) 102_545 102_555 n
Eu C Eu 91.33(26) 1_555 -1_555 n
Eu C Eu 96.74(16) 1_555 101_545 n
Eu C Eu 91.91(26) 1_555 101_555 n
Eu C C 98.0(9) 1_555 -101_445 n
Eu C Eu 100.94(24) -1_555 101_545 n
Eu C Eu 156.64(4) -1_555 101_555 n
Eu C C 78.0(9) -1_555 -101_445 n
Eu C Eu 101.64(24) 101_545 101_555 n
Eu C C 165.2(10) 101_545 -101_445 n
Eu C C 78.6(9) 101_555 -101_445 n

loop_
_geom_bond_atom_site_label_1
_geom_bond_atom_site_label_2
_geom_bond_distance
_geom_bond_site_symmetry_2
_geom_bond_publ_flag
Eu Eu 4.40984(13) 1_545 n
Eu Eu 4.40984(13) 1_565 n
Eu Eu 4.1238(7) -1_555 n
Eu Eu 4.1238(7) -1_556 n
Eu Eu 4.13978(9) 101_445 n
Eu Eu 4.13978(9) 101_455 n
Eu Eu 4.13978(9) 101_545 n
Eu Eu 4.13978(9) 101_555 n
Eu Eu 4.39241(26) -101_345 n
Eu Eu 4.39241(26) -101_446 n
Eu C 2.805(9) 1_555 n
Eu C 2.805(9) 2_555 n
Eu C 2.959(9) -1_555 n
Eu C 2.959(9) -2_555 n
Eu C 2.953(9) 101_445 n
Eu C 2.7332(25) 101_455 n
Eu C 2.953(9) 102_545 n
Eu C 2.7332(25) 102_555 n
Eu C 3.199(8) -101_445 n
Eu C 3.199(8) -102_345 n
C Eu 2.805(9) 1_555 n
C Eu 2.959(9) -1_555 n
C Eu 2.7332(25) 101_545 n
C Eu 2.953(9) 101_555 n
C Eu 3.199(8) -101_445 n
C C 1.1968(18) -101_445 n
